data_7241808
loop_
_publ_author_name
'Chahine, Ali Y.'
'Turner, David R.'
'Batten, Stuart R.'

_publ_section_title
;
 Crystal engineering of coordination polymers using flexible
 tetracarboxylate linkers with embedded cyclohexyldiamine cores
;
_journal_issue 3
_journal_name_full CrystEngComm
_journal_page_first 569
_journal_page_last 590
_journal_paper_doi 10.1039/D0CE01620A
_journal_volume 23
_journal_year 2021
_chemical_formula_sum 'C46 H44 Cu2 N2 O10'
_chemical_formula_weight 911.91
_space_group_crystal_system orthorhombic
_space_group_IT_number 62
_space_group_name_Hall '-P 2ac 2n'
_space_group_name_H-M_alt 'P n m a'
_atom_sites_solution_hydrogens geom
_audit_creation_method SHELXL-2018/3
_audit_update_record
;
2020-11-24 deposited with the CCDC.	2020-11-26 downloaded from the CCDC.
;
_cell_angle_alpha 90
_cell_angle_beta 90
_cell_angle_gamma 90
_cell_formula_units_Z 4
_cell_length_a 12.159(2)
_cell_length_b 31.183(6)
_cell_length_c 12.689(3)
_cell_measurement_reflns_used 75883
_cell_measurement_temperature 100(2)
_cell_measurement_theta_max 32.269
_cell_measurement_theta_min 1.733
_cell_volume 4811.1(17)
_computing_cell_refinement 'XDS (Kabsch, 1993)'
_computing_data_collection 'AS QEGUI'
_computing_data_reduction 'XDS (Kabsch, 1993)'
_computing_structure_refinement 'SHELXL-2018/3 (Sheldrick, 2018)'
_computing_structure_solution 'SHELXT 2018/2 (Sheldrick, 2018)'
_diffrn_ambient_temperature 100(2)
_diffrn_measured_fraction_theta_full 0.981
_diffrn_measured_fraction_theta_max 0.811
_diffrn_measurement_device_type 'Dectris Eiger 16M'
_diffrn_measurement_method 'Omega Scan'
_diffrn_radiation_monochromator 'Silicon Double Crystal'
_diffrn_radiation_type Synchrotron
_diffrn_radiation_wavelength 0.71073
_diffrn_reflns_av_R_equivalents 0.0962
_diffrn_reflns_av_unetI/netI 0.0501
_diffrn_reflns_Laue_measured_fraction_full 0.981
_diffrn_reflns_Laue_measured_fraction_max 0.811
_diffrn_reflns_limit_h_max 15
_diffrn_reflns_limit_h_min -15
_diffrn_reflns_limit_k_max 44
_diffrn_reflns_limit_k_min -44
_diffrn_reflns_limit_l_max 17
_diffrn_reflns_limit_l_min -17
_diffrn_reflns_number 75883
_diffrn_reflns_point_group_measured_fraction_full 0.981
_diffrn_reflns_point_group_measured_fraction_max 0.811
_diffrn_reflns_theta_full 25.242
_diffrn_reflns_theta_max 32.269
_diffrn_reflns_theta_min 1.733
_diffrn_source 'MX2 Beamline Australian Synchrotron'
_exptl_absorpt_coefficient_mu 0.938
_exptl_absorpt_correction_type multi-scan
_exptl_absorpt_process_details 'XDS (Kabsch, 1993)'
_exptl_crystal_colour blue
_exptl_crystal_density_diffrn 1.259
_exptl_crystal_description plate
_exptl_crystal_F_000 1888
_exptl_crystal_size_max 0.20
_exptl_crystal_size_mid 0.15
_exptl_crystal_size_min 0.10
_exptl_transmission_factor_max 0.7464
_exptl_transmission_factor_min 0.3964
_refine_diff_density_max 1.036
_refine_diff_density_min -0.752
_refine_diff_density_rms 0.156
_refine_ls_extinction_method none
_refine_ls_goodness_of_fit_ref 1.309
_refine_ls_hydrogen_treatment constr
_refine_ls_matrix_type full
_refine_ls_number_parameters 279
_refine_ls_number_reflns 7037
_refine_ls_number_restraints 16
_refine_ls_restrained_S_all 1.310
_refine_ls_R_factor_all 0.2624
_refine_ls_R_factor_gt 0.1657
_refine_ls_shift/su_max 0.000
_refine_ls_shift/su_mean 0.000
_refine_ls_structure_factor_coef Fsqd
_refine_ls_weighting_details 'w=1/[\s^2^(Fo^2^)+(0.2000P)^2^] where P=(Fo^2^+2Fc^2^)/3'
_refine_ls_weighting_scheme calc
_refine_ls_wR_factor_gt 0.4227
_refine_ls_wR_factor_ref 0.4812
_reflns_Friedel_coverage 0.000
_reflns_number_gt 2302
_reflns_number_total 7037
_reflns_threshold_expression 'I > 2\s(I)'
_cod_data_source_file d0ce01620a2.cif
_cod_data_source_block 11
_cod_depositor_comments
;
The following automatic conversions were performed:

data item '_exptl_absorpt_correction_type' value 'Multi-Scan' was
changed to 'multi-scan' in accordance with the
/home/data/users/saulius/crontab/automatic-downloads/rss-feeds/RSC/lib/dictionaries/cif_core.dic
dictionary named 'cif_core.dic' version 2.4.2 last updated on
2011-04-26.

Automatic conversion script
Id: cif_fix_values 7556 2019-12-06 15:28:31Z antanas 

 Adding full bibliography for 7241796--7241816.cif.
;
_cod_original_cell_volume 4811.1(16)
_cod_database_code 7241808
_shelx_shelxl_version_number 2018/3
_shelx_space_group_comment
;
The symmetry employed for this shelxl refinement is uniquely defined
by the following loop, which should always be used as a source of
symmetry information in preference to the above space-group names.
They are only intended as comments.
;

loop_
_space_group_symop_operation_xyz
'x, y, z'
'-x+1/2, -y, z+1/2'
'x+1/2, -y+1/2, -z+1/2'
'-x, y+1/2, -z'
'-x, -y, -z'
'x-1/2, y, -z-1/2'
'-x-1/2, y-1/2, z-1/2'
'x, -y-1/2, z'

loop_
_atom_site_label
_atom_site_type_symbol
_atom_site_fract_x
_atom_site_fract_y
_atom_site_fract_z
_atom_site_U_iso_or_equiv
_atom_site_adp_type
_atom_site_occupancy
_atom_site_site_symmetry_order
_atom_site_calc_flag
_atom_site_refinement_flags_posn
_atom_site_refinement_flags_adp
_atom_site_refinement_flags_occupancy
_atom_site_disorder_assembly
_atom_site_disorder_group
N1 N 0.1554(3) 0.51847(13) 0.8343(3) 0.0986(11) Uani 1 1 d . . . . .
C4 C 0.3802(5) 0.6310(2) 0.6593(7) 0.131(2) Uani 1 1 d . . . . .
C5 C 0.3014(7) 0.6097(2) 0.5900(6) 0.147(2) Uani 1 1 d . . . . .
H5 H 0.309574 0.611654 0.515703 0.176 Uiso 1 1 calc R U . . .
C6 C 0.2164(6) 0.58715(19) 0.6318(5) 0.1280(19) Uani 1 1 d . . . . .
H6 H 0.164123 0.574053 0.586429 0.154 Uiso 1 1 calc R U . . .
C7 C 0.2053(4) 0.58308(19) 0.7388(5) 0.1112(16) Uani 1 1 d . . . . .
C8 C 0.2764(6) 0.6030(2) 0.8014(6) 0.136(2) Uani 1 1 d . . . . .
H8 H 0.269246 0.600731 0.875779 0.164 Uiso 1 1 calc R U . . .
C9 C 0.3609(6) 0.6269(3) 0.7581(6) 0.143(2) Uani 1 1 d . . . . .
H9 H 0.408483 0.641505 0.805485 0.171 Uiso 1 1 calc R U . . .
C10 C 0.1120(4) 0.55661(17) 0.7849(4) 0.1090(15) Uani 1 1 d . . . . .
H10A H 0.071428 0.573871 0.837591 0.131 Uiso 1 1 calc R U . . .
H10B H 0.060031 0.548448 0.728286 0.131 Uiso 1 1 calc R U . . .
C11 C 0.0877(3) 0.50026(16) 0.9205(3) 0.0975(14) Uani 1 1 d . . . . .
C12 C 0.0942(4) 0.52837(18) 1.0189(4) 0.1027(14) Uani 1 1 d . . . . .
H12A H 0.172173 0.532736 1.038590 0.123 Uiso 1 1 calc R U . . .
H12B H 0.061469 0.556792 1.003823 0.123 Uiso 1 1 calc R U . . .
C13 C -0.0334(3) 0.49245(18) 0.8903(4) 0.1036(14) Uani 1 1 d . . . . .
H13A H -0.068810 0.520074 0.872254 0.124 Uiso 1 1 calc R U . . .
H13B H -0.036911 0.473621 0.827536 0.124 Uiso 1 1 calc R U . . .
C14 C 0.1855(5) 0.4883(2) 0.7541(4) 0.1177(17) Uani 1 1 d . . . . .
H14A H 0.219131 0.504076 0.694546 0.141 Uiso 1 1 calc R U . . .
H14B H 0.117996 0.474206 0.727532 0.141 Uiso 1 1 calc R U . . .
C15 C 0.2652(5) 0.4540(2) 0.7912(5) 0.1198(18) Uani 1 1 d . . . . .
C16 C 0.2597(7) 0.4135(2) 0.7386(7) 0.147(2) Uani 1 1 d . . . . .
H16 H 0.203124 0.407755 0.688854 0.177 Uiso 1 1 calc R U . . .
C17 C 0.3377(8) 0.3831(3) 0.7615(9) 0.173(3) Uani 1 1 d . . . . .
H17 H 0.335724 0.356426 0.725148 0.208 Uiso 1 1 calc R U . . .
C18 C 0.4153(8) 0.3896(3) 0.8322(9) 0.171(4) Uani 1 1 d . . . . .
C19 C 0.4178(6) 0.4300(4) 0.8852(6) 0.163(3) Uani 1 1 d . . . . .
H19 H 0.472424 0.434631 0.937539 0.195 Uiso 1 1 calc R U . . .
C20 C 0.3444(5) 0.4626(2) 0.8637(5) 0.129(2) Uani 1 1 d . . . . .
H20 H 0.349021 0.489671 0.897853 0.155 Uiso 1 1 calc R U . . .
Cu1A Cu 0.6827(4) 0.750000 0.3350(5) 0.1655(17) Uani 0.5 2 d S T P A 1
O1A O 0.5810(8) 0.7051(3) 0.3802(7) 0.146(3) Uiso 0.5 1 d D . P A 1
C1A C 0.5828(9) 0.6943(4) 0.4769(8) 0.111(3) Uiso 0.5 1 d D . P A 1
Cu2A Cu 0.7495(4) 0.750000 0.5196(6) 0.172(2) Uani 0.5 2 d S T P A 1
O2A O 0.6419(10) 0.7058(4) 0.5520(10) 0.155(3) Uiso 0.5 1 d D . P A 1
C2A C 0.4852(10) 0.6641(4) 0.5018(10) 0.131(4) Uiso 0.5 1 d D . P A 1
H2A H 0.443734 0.652024 0.445723 0.157 Uiso 0.5 1 calc R U P A 1
O3A O 0.7000(11) 0.2939(5) 0.8192(11) 0.188(5) Uiso 0.5 1 d D . P B 1
C3A C 0.4590(11) 0.6551(4) 0.6006(10) 0.118(4) Uiso 0.5 1 d D . P A 1
H3A H 0.508354 0.669159 0.647262 0.142 Uiso 0.5 1 calc R U P A 1
O4A O 0.6399(13) 0.2964(5) 1.0016(13) 0.192(5) Uiso 0.5 1 d D . P B 1
O5A O 0.617(2) 0.750000 0.155(2) 0.258(10) Uiso 0.5 2 d S . P A 1
O6A O 0.8264(14) 0.750000 0.6618(14) 0.146(5) Uiso 0.5 2 d S . P A 1
C21A C 0.5193(14) 0.3652(5) 0.8980(15) 0.149(5) Uiso 0.5 1 d D . P B 1
H21A H 0.543967 0.374815 0.965073 0.179 Uiso 0.5 1 calc R U P B 1
C22A C 0.5636(15) 0.3321(5) 0.8495(15) 0.191(6) Uiso 0.5 1 d D . P B 1
H22A H 0.544227 0.327022 0.778071 0.229 Uiso 0.5 1 calc R U P B 1
C23A C 0.6458(17) 0.3008(7) 0.9034(13) 0.149(7) Uiso 0.5 1 d D . P B 1
Cu1B Cu 0.7242(3) 0.750000 0.3936(4) 0.1349(14) Uani 0.5 2 d S T P A 2
O1B O 0.6229(9) 0.7072(3) 0.4289(9) 0.151(3) Uiso 0.5 1 d D . P A 2
C1B C 0.6188(11) 0.6954(4) 0.5219(9) 0.113(3) Uiso 0.5 1 d D . P A 2
Cu2B Cu 0.7792(3) 0.750000 0.5861(4) 0.1275(14) Uani 0.5 2 d S T P A 2
O2B O 0.6684(10) 0.7065(4) 0.6051(9) 0.160(4) Uiso 0.5 1 d D . P A 2
C2B C 0.5233(13) 0.6643(5) 0.5453(12) 0.155(5) Uiso 0.5 1 d D . P A 2
H2B H 0.489358 0.650851 0.486567 0.186 Uiso 0.5 1 calc R U P A 2
O3B O 0.6642(12) 0.2967(5) 0.8766(11) 0.147(4) Uiso 0.5 1 d D . P B 2
C3B C 0.4844(13) 0.6547(5) 0.6400(11) 0.130(4) Uiso 0.5 1 d D . P A 2
H3B H 0.525920 0.663518 0.699535 0.156 Uiso 0.5 1 calc R U P A 2
O4B O 0.6136(8) 0.2952(3) 1.0585(8) 0.138(3) Uiso 0.5 1 d D . P B 2
O5B O 0.6760(17) 0.750000 0.2160(17) 0.186(6) Uiso 0.5 2 d S . P A 2
O6B O 0.8107(13) 0.750000 0.7561(12) 0.158(4) Uiso 0.5 2 d S . P A 2
C21B C 0.4909(9) 0.3536(4) 0.8455(9) 0.111(3) Uiso 0.5 1 d D . P B 2
H21B H 0.510427 0.337064 0.785515 0.133 Uiso 0.5 1 calc R U P B 2
C22B C 0.5333(10) 0.3433(5) 0.9384(9) 0.137(4) Uiso 0.5 1 d D . P B 2
H22B H 0.510950 0.360178 0.997003 0.164 Uiso 0.5 1 calc R U P B 2
C23B C 0.6157(10) 0.3066(4) 0.9608(9) 0.123(4) Uiso 0.5 1 d D . P B 2

loop_
_atom_site_aniso_label
_atom_site_aniso_U_11
_atom_site_aniso_U_22
_atom_site_aniso_U_33
_atom_site_aniso_U_23
_atom_site_aniso_U_13
_atom_site_aniso_U_12
N1 0.085(2) 0.103(3) 0.107(2) 0.002(2) 0.0053(19) 0.007(2)
C4 0.113(4) 0.107(4) 0.171(6) 0.019(4) 0.024(4) -0.013(3)
C5 0.175(6) 0.130(5) 0.135(4) 0.027(4) 0.029(5) -0.008(5)
C6 0.142(5) 0.123(4) 0.119(4) 0.026(3) 0.013(3) -0.014(3)
C7 0.097(3) 0.106(4) 0.130(4) 0.011(3) 0.012(3) 0.007(3)
C8 0.137(5) 0.135(5) 0.137(4) 0.016(4) -0.018(4) -0.009(4)
C9 0.131(5) 0.153(6) 0.144(5) 0.012(4) 0.002(4) -0.019(4)
C10 0.092(3) 0.115(4) 0.120(3) 0.014(3) 0.001(3) 0.008(3)
C11 0.076(2) 0.116(3) 0.101(3) 0.001(2) 0.006(2) -0.013(2)
C12 0.074(2) 0.122(4) 0.112(3) 0.004(3) -0.003(2) -0.007(2)
C13 0.078(3) 0.131(4) 0.102(3) -0.003(3) -0.007(2) 0.002(2)
C14 0.099(4) 0.131(4) 0.123(4) 0.014(3) 0.020(3) 0.018(3)
C15 0.105(4) 0.119(4) 0.136(4) 0.028(4) 0.044(4) 0.015(3)
C16 0.143(5) 0.113(5) 0.186(6) 0.016(4) 0.023(5) -0.004(4)
C17 0.126(6) 0.140(6) 0.253(10) 0.027(6) 0.029(6) 0.007(5)
C18 0.148(7) 0.128(6) 0.236(9) 0.037(6) 0.075(7) 0.051(6)
C19 0.111(4) 0.220(9) 0.157(5) 0.058(6) 0.035(4) 0.032(5)
C20 0.097(4) 0.159(5) 0.132(4) 0.033(4) 0.023(3) 0.037(4)
Cu1A 0.159(4) 0.121(2) 0.216(5) 0.000 0.081(3) 0.000
Cu2A 0.109(3) 0.124(2) 0.284(8) 0.000 0.040(4) 0.000
Cu1B 0.109(2) 0.1136(18) 0.182(4) 0.000 0.0161(19) 0.000
Cu2B 0.104(2) 0.0985(15) 0.180(4) 0.000 0.033(2) 0.000

loop_
_atom_type_symbol
_atom_type_description
_atom_type_scat_dispersion_real
_atom_type_scat_dispersion_imag
_atom_type_scat_source
C C 0.0033 0.0016 'International Tables Vol C Tables 4.2.6.8 and 6.1.1.4'
H H 0.0000 0.0000 'International Tables Vol C Tables 4.2.6.8 and 6.1.1.4'
Cu Cu 0.3201 1.2651 'International Tables Vol C Tables 4.2.6.8 and 6.1.1.4'
N N 0.0061 0.0033 'International Tables Vol C Tables 4.2.6.8 and 6.1.1.4'
O O 0.0106 0.0060 'International Tables Vol C Tables 4.2.6.8 and 6.1.1.4'

loop_
_geom_angle_atom_site_label_1
_geom_angle_atom_site_label_2
_geom_angle_atom_site_label_3
_geom_angle
_geom_angle_site_symmetry_1
_geom_angle_site_symmetry_3
_geom_angle_publ_flag
C14 N1 C10 109.0(4) . . ?
C14 N1 C11 114.5(4) . . ?
C10 N1 C11 115.7(4) . . ?
C9 C4 C3A 133.3(9) . . ?
C9 C4 C5 115.1(6) . . ?
C3A C4 C5 111.4(8) . . ?
C9 C4 C3B 111.6(9) . . ?
C5 C4 C3B 133.3(9) . . ?
C6 C5 C4 120.0(6) . . ?
C6 C5 H5 120.0 . . ?
C4 C5 H5 120.0 . . ?
C5 C6 C7 120.7(7) . . ?
C5 C6 H6 119.7 . . ?
C7 C6 H6 119.7 . . ?
C8 C7 C6 119.1(6) . . ?
C8 C7 C10 120.6(6) . . ?
C6 C7 C10 120.4(6) . . ?
C7 C8 C9 119.8(7) . . ?
C7 C8 H8 120.1 . . ?
C9 C8 H8 120.1 . . ?
C4 C9 C8 125.3(7) . . ?
C4 C9 H9 117.3 . . ?
C8 C9 H9 117.3 . . ?
N1 C10 C7 110.0(4) . . ?
N1 C10 H10A 109.7 . . ?
C7 C10 H10A 109.7 . . ?
N1 C10 H10B 109.7 . . ?
C7 C10 H10B 109.7 . . ?
H10A C10 H10B 108.2 . . ?
N1 C11 C12 110.8(4) . . ?
N1 C11 C13 114.0(4) . . ?
C12 C11 C13 110.1(4) . . ?
C13 C12 C11 110.5(4) 5_567 . ?
C13 C12 H12A 109.5 5_567 . ?
C11 C12 H12A 109.5 . . ?
C13 C12 H12B 109.5 5_567 . ?
C11 C12 H12B 109.5 . . ?
H12A C12 H12B 108.1 . . ?
C12 C13 C11 110.2(4) 5_567 . ?
C12 C13 H13A 109.6 5_567 . ?
C11 C13 H13A 109.6 . . ?
C12 C13 H13B 109.6 5_567 . ?
C11 C13 H13B 109.6 . . ?
H13A C13 H13B 108.1 . . ?
N1 C14 C15 113.9(5) . . ?
N1 C14 H14A 108.8 . . ?
C15 C14 H14A 108.8 . . ?
N1 C14 H14B 108.8 . . ?
C15 C14 H14B 108.8 . . ?
H14A C14 H14B 107.7 . . ?
C20 C15 C16 121.6(6) . . ?
C20 C15 C14 121.6(6) . . ?
C16 C15 C14 116.6(7) . . ?
C17 C16 C15 118.6(8) . . ?
C17 C16 H16 120.7 . . ?
C15 C16 H16 120.7 . . ?
C18 C17 C16 122.1(10) . . ?
C18 C17 H17 119.0 . . ?
C16 C17 H17 119.0 . . ?
C17 C18 C19 118.2(8) . . ?
C17 C18 C21B 114.2(11) . . ?
C19 C18 C21B 127.5(12) . . ?
C17 C18 C21A 143.1(11) . . ?
C19 C18 C21A 98.5(10) . . ?
C20 C19 C18 122.9(8) . . ?
C20 C19 H19 118.6 . . ?
C18 C19 H19 118.6 . . ?
C15 C20 C19 116.5(8) . . ?
C15 C20 H20 121.7 . . ?
C19 C20 H20 121.7 . . ?
O1A Cu1A O1A 91.6(6) 8_575 . ?
O1A Cu1A O3A 89.4(5) 8_575 7_765 ?
O1A Cu1A O3A 167.8(6) . 7_765 ?
O1A Cu1A O3A 167.8(6) 8_575 2_664 ?
O1A Cu1A O3A 89.4(5) . 2_664 ?
O3A Cu1A O3A 87.0(8) 7_765 2_664 ?
O1A Cu1A O5A 93.9(5) 8_575 . ?
O1A Cu1A O5A 93.9(5) . . ?
O3A Cu1A O5A 98.2(6) 7_765 . ?
O3A Cu1A O5A 98.2(6) 2_664 . ?
O1A Cu1A Cu2A 86.0(4) 8_575 . ?
O1A Cu1A Cu2A 86.0(4) . . ?
O3A Cu1A Cu2A 81.9(4) 7_765 . ?
O3A Cu1A Cu2A 81.9(4) 2_664 . ?
O5A Cu1A Cu2A 179.8(7) . . ?
C1A O1A Cu1A 117.5(8) . . ?
O2A C1A O1A 132.2(11) . . ?
O2A C1A C2A 117.5(10) . . ?
O1A C1A C2A 110.1(9) . . ?
O2A Cu2A O2A 90.3(8) . 8_575 ?
O2A Cu2A O4A 174.3(7) . 7_765 ?
O2A Cu2A O4A 87.9(7) 8_575 7_765 ?
O2A Cu2A O4A 87.9(7) . 2_664 ?
O2A Cu2A O4A 174.3(7) 8_575 2_664 ?
O4A Cu2A O4A 93.4(9) 7_765 2_664 ?
O2A Cu2A O6A 97.0(5) . . ?
O2A Cu2A O6A 97.0(5) 8_575 . ?
O4A Cu2A O6A 77.9(6) 7_765 . ?
O4A Cu2A O6A 77.9(6) 2_664 . ?
O2A Cu2A Cu1A 88.8(4) . . ?
O2A Cu2A Cu1A 88.8(4) 8_575 . ?
O4A Cu2A Cu1A 96.5(5) 7_765 . ?
O4A Cu2A Cu1A 96.5(5) 2_664 . ?
O6A Cu2A Cu1A 171.8(5) . . ?
O2A Cu2A C23A 91.0(8) . 2_664 ?
O2A Cu2A C23A 155.9(6) 8_575 2_664 ?
O4A Cu2A C23A 92.8(8) 7_765 2_664 ?
O4A Cu2A C23A 29.6(4) 2_664 2_664 ?
O6A Cu2A C23A 106.8(5) . 2_664 ?
Cu1A Cu2A C23A 67.1(4) . 2_664 ?
O2A Cu2A C23A 155.9(6) . 7_765 ?
O2A Cu2A C23A 91.0(8) 8_575 7_765 ?
O4A Cu2A C23A 29.6(4) 7_765 7_765 ?
O4A Cu2A C23A 92.8(8) 2_664 7_765 ?
O6A Cu2A C23A 106.8(5) . 7_765 ?
Cu1A Cu2A C23A 67.1(4) . 7_765 ?
C23A Cu2A C23A 78.2(12) 2_664 7_765 ?
C1A O2A Cu2A 115.4(9) . . ?
C3A C2A C1A 120.4(12) . . ?
C3A C2A H2A 119.8 . . ?
C1A C2A H2A 119.8 . . ?
C23A O3A Cu1A 113.8(11) . 2_665 ?
C2A C3A C4 140.2(12) . . ?
C2A C3A H3A 109.9 . . ?
C4 C3A H3A 109.9 . . ?
C23A O4A Cu2A 98.9(12) . 2_665 ?
C22A C21A C18 115.2(17) . . ?
C22A C21A H21A 122.4 . . ?
C18 C21A H21A 122.4 . . ?
C21A C22A C23A 123.4(19) . . ?
C21A C22A H22A 118.3 . . ?
C23A C22A H22A 118.3 . . ?
O4A C23A O3A 147.5(17) . . ?
O4A C23A C22A 117.9(17) . . ?
O3A C23A C22A 94.0(12) . . ?
O4A C23A Cu2A 51.4(10) . 2_665 ?
O3A C23A Cu2A 97.1(10) . 2_665 ?
C22A C23A Cu2A 168.5(12) . 2_665 ?
O1B Cu1B O5B 93.8(5) . . ?
O1B Cu1B O5B 93.8(5) 8_575 . ?
O3B Cu1B O5B 93.8(5) 7_765 . ?
O3B Cu1B O5B 93.8(5) 2_664 . ?
O1B Cu1B Cu2B 86.7(4) . . ?
O1B Cu1B Cu2B 86.7(4) 8_575 . ?
O3B Cu1B Cu2B 85.7(4) 7_765 . ?
O3B Cu1B Cu2B 85.7(4) 2_664 . ?
O5B Cu1B Cu2B 179.3(5) . . ?
C1B O1B Cu1B 117.8(9) . . ?
O1B C1B O2B 134.2(12) . . ?
O1B C1B C2B 113.6(11) . . ?
O2B C1B C2B 111.7(11) . . ?
O2B Cu2B O4B 176.2(5) . 7_765 ?
O2B Cu2B O4B 88.9(5) 8_575 7_765 ?
O2B Cu2B O6B 90.0(4) . . ?
O2B Cu2B O6B 90.0(4) 8_575 . ?
O4B Cu2B O6B 93.4(5) 7_765 . ?
O4B Cu2B O6B 93.4(5) 2_664 . ?
O2B Cu2B Cu1B 86.3(4) . . ?
O2B Cu2B Cu1B 86.3(4) 8_575 . ?
O4B Cu2B Cu1B 90.2(3) 7_765 . ?
O4B Cu2B Cu1B 90.2(3) 2_664 . ?
O6B Cu2B Cu1B 174.8(5) . . ?
C1B O2B Cu2B 114.9(8) . . ?
C3B C2B C1B 125.9(14) . . ?
C3B C2B H2B 117.1 . . ?
C1B C2B H2B 117.1 . . ?
C2B C3B C4 124.5(14) . . ?
C2B C3B H3B 117.7 . . ?
C4 C3B H3B 117.7 . . ?
C22B C21B C18 122.2(12) . . ?
C22B C21B H21B 118.9 . . ?
C18 C21B H21B 118.9 . . ?
C21B C22B C23B 126.4(12) . . ?
C21B C22B H22B 116.8 . . ?
C23B C22B H22B 116.8 . . ?
O3B C23B O4B 139.3(12) . . ?
O3B C23B C22B 109.2(10) . . ?
O4B C23B C22B 111.5(10) . . ?

loop_
_geom_bond_atom_site_label_1
_geom_bond_atom_site_label_2
_geom_bond_distance
_geom_bond_site_symmetry_2
_geom_bond_publ_flag
N1 C14 1.433(7) . ?
N1 C10 1.444(6) . ?
N1 C11 1.482(6) . ?
C4 C9 1.282(9) . ?
C4 C3A 1.428(13) . ?
C4 C5 1.461(10) . ?
C4 C3B 1.486(16) . ?
C5 C6 1.358(9) . ?
C5 H5 0.9500 . ?
C6 C7 1.370(9) . ?
C6 H6 0.9500 . ?
C7 C8 1.328(9) . ?
C7 C10 1.520(7) . ?
C8 C9 1.385(10) . ?
C8 H8 0.9500 . ?
C9 H9 0.9500 . ?
C10 H10A 0.9900 . ?
C10 H10B 0.9900 . ?
C11 C12 1.528(7) . ?
C11 C13 1.540(6) . ?
C12 C13 1.515(6) 5_567 ?
C12 H12A 0.9900 . ?
C12 H12B 0.9900 . ?
C13 H13A 0.9900 . ?
C13 H13B 0.9900 . ?
C14 C15 1.518(8) . ?
C14 H14A 0.9900 . ?
C14 H14B 0.9900 . ?
C15 C20 1.359(9) . ?
C15 C16 1.431(10) . ?
C16 C17 1.373(12) . ?
C16 H16 0.9500 . ?
C17 C18 1.318(13) . ?
C17 H17 0.9500 . ?
C18 C19 1.428(13) . ?
C18 C21B 1.460(14) . ?
C18 C21A 1.70(2) . ?
C19 C20 1.380(10) . ?
C19 H19 0.9500 . ?
C20 H20 0.9500 . ?
Cu1A O1A 1.954(10) 8_575 ?
Cu1A O1A 1.954(10) . ?
Cu1A O3A 1.987(14) 7_765 ?
Cu1A O3A 1.987(14) 2_664 ?
Cu1A O5A 2.42(3) . ?
Cu1A Cu2A 2.479(9) . ?
O1A C1A 1.273(9) . ?
C1A O2A 1.246(9) . ?
C1A C2A 1.546(9) . ?
Cu2A O2A 1.946(13) . ?
Cu2A O2A 1.946(13) 8_575 ?
Cu2A O4A 1.987(17) 7_765 ?
Cu2A O4A 1.987(17) 2_664 ?
Cu2A O6A 2.032(18) . ?
Cu2A C23A 2.510(18) 2_664 ?
Cu2A C23A 2.510(18) 7_765 ?
C2A C3A 1.324(9) . ?
C2A H2A 0.9500 . ?
O3A C23A 1.273(10) . ?
C3A H3A 0.9500 . ?
O4A C23A 1.256(9) . ?
C21A C22A 1.318(9) . ?
C21A H21A 0.9500 . ?
C22A C23A 1.555(10) . ?
C22A H22A 0.9500 . ?
Cu1B O1B 1.870(11) . ?
Cu1B O1B 1.870(11) 8_575 ?
Cu1B O3B 2.002(13) 7_765 ?
Cu1B O3B 2.002(13) 2_664 ?
Cu1B O5B 2.33(2) . ?
Cu1B Cu2B 2.532(7) . ?
O1B C1B 1.237(8) . ?
C1B O2B 1.264(9) . ?
C1B C2B 1.542(9) . ?
Cu2B O2B 1.927(12) . ?
Cu2B O2B 1.927(12) 8_575 ?
Cu2B O4B 1.953(10) 7_765 ?
Cu2B O4B 1.953(10) 2_664 ?
Cu2B O6B 2.190(15) . ?
C2B C3B 1.326(9) . ?
C2B H2B 0.9500 . ?
O3B C23B 1.259(9) . ?
C3B H3B 0.9500 . ?
O4B C23B 1.289(9) . ?
C21B C22B 1.327(9) . ?
C21B H21B 0.9500 . ?
C22B C23B 1.549(9) . ?
C22B H22B 0.9500 . ?

loop_
_geom_torsion_atom_site_label_1
_geom_torsion_atom_site_label_2
_geom_torsion_atom_site_label_3
_geom_torsion_atom_site_label_4
_geom_torsion
_geom_torsion_site_symmetry_1
_geom_torsion_site_symmetry_2
_geom_torsion_site_symmetry_3
_geom_torsion_site_symmetry_4
_geom_torsion_publ_flag
C9 C4 C5 C6 -0.9(10) . . . . ?
C3A C4 C5 C6 -176.4(8) . . . . ?
C3B C4 C5 C6 174.4(10) . . . . ?
C4 C5 C6 C7 -1.8(10) . . . . ?
C5 C6 C7 C8 2.7(9) . . . . ?
C5 C6 C7 C10 -178.1(6) . . . . ?
C6 C7 C8 C9 -0.8(10) . . . . ?
C10 C7 C8 C9 180.0(6) . . . . ?
C3A C4 C9 C8 177.2(10) . . . . ?
C5 C4 C9 C8 2.9(11) . . . . ?
C3B C4 C9 C8 -173.4(9) . . . . ?
C7 C8 C9 C4 -2.2(12) . . . . ?
C14 N1 C10 C7 -75.8(5) . . . . ?
C11 N1 C10 C7 153.6(4) . . . . ?
C8 C7 C10 N1 -69.2(7) . . . . ?
C6 C7 C10 N1 111.5(6) . . . . ?
C14 N1 C11 C12 159.4(4) . . . . ?
C10 N1 C11 C12 -72.6(5) . . . . ?
C14 N1 C11 C13 -75.7(5) . . . . ?
C10 N1 C11 C13 52.3(6) . . . . ?
N1 C11 C12 C13 -174.8(3) . . . 5_567 ?
C13 C11 C12 C13 58.1(6) . . . 5_567 ?
N1 C11 C13 C12 176.9(4) . . . 5_567 ?
C12 C11 C13 C12 -57.9(6) . . . 5_567 ?
C10 N1 C14 C15 160.7(5) . . . . ?
C11 N1 C14 C15 -68.0(6) . . . . ?
N1 C14 C15 C20 -34.5(7) . . . . ?
N1 C14 C15 C16 151.3(5) . . . . ?
C20 C15 C16 C17 -1.0(9) . . . . ?
C14 C15 C16 C17 173.1(6) . . . . ?
C15 C16 C17 C18 1.9(12) . . . . ?
C16 C17 C18 C19 -0.7(13) . . . . ?
C16 C17 C18 C21B -179.8(8) . . . . ?
C16 C17 C18 C21A 172.8(12) . . . . ?
C17 C18 C19 C20 -1.6(12) . . . . ?
C21B C18 C19 C20 177.4(7) . . . . ?
C21A C18 C19 C20 -177.6(7) . . . . ?
C16 C15 C20 C19 -1.1(8) . . . . ?
C14 C15 C20 C19 -174.9(5) . . . . ?
C18 C19 C20 C15 2.4(9) . . . . ?
Cu1A O1A C1A O2A -3.4(18) . . . . ?
Cu1A O1A C1A C2A 170.7(8) . . . . ?
O1A C1A O2A Cu2A 2.4(19) . . . . ?
C2A C1A O2A Cu2A -171.4(9) . . . . ?
O2A C1A C2A C3A 7.4(18) . . . . ?
O1A C1A C2A C3A -167.7(12) . . . . ?
C1A C2A C3A C4 179.1(14) . . . . ?
C9 C4 C3A C2A -175.6(15) . . . . ?
C5 C4 C3A C2A -1(2) . . . . ?
C17 C18 C21A C22A 26(2) . . . . ?
C19 C18 C21A C22A -159.9(14) . . . . ?
C18 C21A C22A C23A -169.4(15) . . . . ?
Cu2A O4A C23A O3A -17(4) 2_665 . . . ?
Cu2A O4A C23A C22A 174.6(17) 2_665 . . . ?
Cu1A O3A C23A O4A 15(4) 2_665 . . . ?
Cu1A O3A C23A C22A -175.3(11) 2_665 . . . ?
Cu1A O3A C23A Cu2A 1.7(13) 2_665 . . 2_665 ?
C21A C22A C23A O4A 27(3) . . . . ?
C21A C22A C23A O3A -146.7(18) . . . . ?
C21A C22A C23A Cu2A 48(9) . . . 2_665 ?
O1B Cu1B O1B C1B -86.7(11) 8_575 . . . ?
O3B Cu1B O1B C1B 85.8(11) 2_664 . . . ?
O5B Cu1B O1B C1B 179.5(10) . . . . ?
Cu2B Cu1B O1B C1B 0.0(10) . . . . ?
Cu1B O1B C1B O2B 2(2) . . . . ?
Cu1B O1B C1B C2B 172.8(10) . . . . ?
O1B C1B O2B Cu2B -2(2) . . . . ?
C2B C1B O2B Cu2B -173.8(10) . . . . ?
O1B C1B C2B C3B -163.3(16) . . . . ?
O2B C1B C2B C3B 10(2) . . . . ?
C1B C2B C3B C4 168.3(14) . . . . ?
C9 C4 C3B C2B -178.5(14) . . . . ?
C5 C4 C3B C2B 6(2) . . . . ?
C17 C18 C21B C22B -144.4(13) . . . . ?
C19 C18 C21B C22B 36.6(16) . . . . ?
C18 C21B C22B C23B -178.7(12) . . . . ?
Cu1B O3B C23B O4B -2(2) 2_665 . . . ?
Cu1B O3B C23B C22B 179.0(10) 2_665 . . . ?
Cu2B O4B C23B O3B 2(2) 2_665 . . . ?
Cu2B O4B C23B C22B -178.4(9) 2_665 . . . ?
C21B C22B C23B O3B 21(2) . . . . ?
C21B C22B C23B O4B -158.4(14) . . . . ?
